data_4114098
loop_
_publ_author_name
'Qian Miao'
'Thuc-Quyen Nguyen'
'Takao Someya'
'Graciela B. Blanchet'
'Colin Nuckolls'

_publ_section_title
;
 Synthesis, Assembly, and Thin Film Transistors of Dihydrodiazapentacene:
 An Isostructural Motif for Pentacene
;
_journal_name_full 'Journal of the American Chemical Society'
_journal_page_first 10284
_journal_page_last 10287
_journal_paper_doi 10.1021/ja036466+
_journal_volume 125
_journal_year 2003
_chemical_formula_sum 'C26 H28 N4 O2'
_chemical_formula_weight 428.52
_chemical_name_systematic
; 
 ? 
;
_space_group_IT_number 14
_symmetry_cell_setting monoclinic
_symmetry_space_group_name_Hall '-P 2yn'
_symmetry_space_group_name_H-M 'P 1 21/n 1'
_atom_sites_solution_hydrogens geom
_atom_sites_solution_primary direct
_atom_sites_solution_secondary difmap
_audit_creation_method SHELXL-97
_cell_angle_alpha 90.00
_cell_angle_beta 99.767(2)
_cell_angle_gamma 90.00
_cell_formula_units_Z 2
_cell_length_a 6.1863(5)
_cell_length_b 17.0800(16)
_cell_length_c 10.7410(10)
_cell_measurement_temperature 243(2)
_cell_volume 1118.47(17)
_computing_cell_refinement 'Bruker SMART'
_computing_data_collection 'Bruker SMART'
_computing_data_reduction 'Bruker SHELXTL'
_computing_molecular_graphics 'Bruker SHELXTL'
_computing_publication_material 'Bruker SHELXTL'
_computing_structure_refinement 'SHELXL-97 (Sheldrick, 1997)'
_computing_structure_solution 'SHELXS-97 (Sheldrick, 1990)'
_diffrn_ambient_temperature 243(2)
_diffrn_measured_fraction_theta_full 0.890
_diffrn_measured_fraction_theta_max 0.890
_diffrn_measurement_device_type 'CCD area detector'
_diffrn_measurement_method 'phi and omega scans'
_diffrn_radiation_monochromator graphite
_diffrn_radiation_source 'fine-focus sealed tube'
_diffrn_radiation_type MoK\a
_diffrn_radiation_wavelength 0.71073
_diffrn_reflns_av_R_equivalents 0.0180
_diffrn_reflns_av_sigmaI/netI 0.0150
_diffrn_reflns_limit_h_max 2
_diffrn_reflns_limit_h_min -8
_diffrn_reflns_limit_k_max 22
_diffrn_reflns_limit_k_min -21
_diffrn_reflns_limit_l_max 14
_diffrn_reflns_limit_l_min -13
_diffrn_reflns_number 7206
_diffrn_reflns_theta_full 28.06
_diffrn_reflns_theta_max 28.06
_diffrn_reflns_theta_min 2.26
_exptl_absorpt_coefficient_mu 0.082
_exptl_absorpt_correction_T_max 0.9837
_exptl_absorpt_correction_T_min 0.9523
_exptl_absorpt_correction_type none
_exptl_crystal_density_diffrn 1.272
_exptl_crystal_F_000 456
_exptl_crystal_size_max 0.60
_exptl_crystal_size_mid 0.20
_exptl_crystal_size_min 0.20
_refine_diff_density_max 0.278
_refine_diff_density_min -0.196
_refine_diff_density_rms 0.041
_refine_ls_extinction_coef 0.003(5)
_refine_ls_extinction_expression Fc^*^=kFc[1+0.001xFc^2^\l^3^/sin(2\q)]^-1/4^
_refine_ls_extinction_method SHELXL
_refine_ls_goodness_of_fit_ref 1.045
_refine_ls_hydrogen_treatment mixed
_refine_ls_matrix_type full
_refine_ls_number_parameters 148
_refine_ls_number_reflns 2420
_refine_ls_number_restraints 0
_refine_ls_restrained_S_all 1.045
_refine_ls_R_factor_all 0.0587
_refine_ls_R_factor_gt 0.0484
_refine_ls_shift/su_max 0.000
_refine_ls_shift/su_mean 0.000
_refine_ls_structure_factor_coef Fsqd
_refine_ls_weighting_details 'calc w=1/[\s^2^(Fo^2^)+(0.1500P)^2^+0.0000P] where P=(Fo^2^+2Fc^2^)/3'
_refine_ls_weighting_scheme calc
_refine_ls_wR_factor_gt 0.1729
_refine_ls_wR_factor_ref 0.1900
_reflns_number_gt 1922
_reflns_number_total 2420
_reflns_threshold_expression >2sigma(I)
_cod_data_source_file ja0364662Bsi20030602_100256.cif
_cod_data_source_block greens2
_cod_database_code 4114098

loop_
_symmetry_equiv_pos_as_xyz
'x, y, z'
'-x+1/2, y+1/2, -z+1/2'
'-x, -y, -z'
'x-1/2, -y-1/2, z-1/2'

loop_
_atom_site_label
_atom_site_type_symbol
_atom_site_fract_x
_atom_site_fract_y
_atom_site_fract_z
_atom_site_U_iso_or_equiv
_atom_site_adp_type
_atom_site_occupancy
_atom_site_symmetry_multiplicity
_atom_site_calc_flag
_atom_site_refinement_flags
N N 0.17178(17) 0.49667(7) 0.93412(10) 0.0436(4) Uani 1 1 d .
H0A H 0.2802 0.4944 0.8921 0.052 Uiso 1 1 calc R
C1 C 0.4524(2) 0.21430(9) 1.27421(15) 0.0526(4) Uani 1 1 d .
H1A H 0.5622 0.1762 1.2948 0.063 Uiso 1 1 calc R
C2 C 0.4675(2) 0.26849(8) 1.18157(14) 0.0473(4) Uani 1 1 d .
H2A H 0.5883 0.2669 1.1391 0.057 Uiso 1 1 calc R
C3 C 0.3052(2) 0.32643(8) 1.14896(12) 0.0383(4) Uani 1 1 d .
C4 C 0.31695(19) 0.38362(7) 1.05405(12) 0.0383(4) Uani 1 1 d .
H4A H 0.4352 0.3824 1.0095 0.046 Uiso 1 1 calc R
C5 C 0.16060(19) 0.44027(7) 1.02612(11) 0.0347(3) Uani 1 1 d .
C6 C 0.01943(19) 0.55625(7) 0.90575(11) 0.0346(3) Uani 1 1 d .
C7 C 0.03513(19) 0.61112(7) 0.81458(11) 0.0378(4) Uani 1 1 d .
H7A H 0.1545 0.6090 0.7710 0.045 Uiso 1 1 calc R
C8 C -0.1240(2) 0.67093(8) 0.78432(12) 0.0383(4) Uani 1 1 d .
C9 C -0.1117(2) 0.72844(8) 0.69053(13) 0.0476(4) Uani 1 1 d .
H9A H 0.0086 0.7284 0.6475 0.057 Uiso 1 1 calc R
C10 C -0.2716(3) 0.78390(9) 0.66163(15) 0.0533(4) Uani 1 1 d .
H10A H -0.2610 0.8211 0.5985 0.064 Uiso 1 1 calc R
O1S O 0.37885(19) 0.44882(8) 0.73541(11) 0.0686(4) Uani 1 1 d .
N1S N 0.61503(17) 0.42490(7) 0.60116(10) 0.0412(3) Uani 1 1 d .
C1S C 0.5531(3) 0.46120(9) 0.69781(14) 0.0515(4) Uani 1 1 d .
H1SA H 0.6483 0.4990 0.7408 0.062 Uiso 1 1 calc R
C2S C 0.8236(3) 0.44320(11) 0.56237(18) 0.0647(5) Uani 1 1 d .
H2SA H 0.8969 0.4843 0.6160 0.097 Uiso 1 1 calc R
H2SB H 0.7977 0.4608 0.4752 0.097 Uiso 1 1 calc R
H2SC H 0.9151 0.3968 0.5700 0.097 Uiso 1 1 calc R
C3S C 0.4807(3) 0.36510(10) 0.53211(15) 0.0588(5) Uani 1 1 d .
H3SA H 0.3388 0.3639 0.5591 0.088 Uiso 1 1 calc R
H3SB H 0.5518 0.3146 0.5483 0.088 Uiso 1 1 calc R
H3SC H 0.4610 0.3765 0.4424 0.088 Uiso 1 1 calc R

loop_
_atom_site_aniso_label
_atom_site_aniso_U_11
_atom_site_aniso_U_22
_atom_site_aniso_U_33
_atom_site_aniso_U_23
_atom_site_aniso_U_13
_atom_site_aniso_U_12
N 0.0424(6) 0.0514(8) 0.0424(7) 0.0065(5) 0.0225(5) 0.0072(5)
C1 0.0526(8) 0.0466(8) 0.0542(9) 0.0018(6) -0.0033(7) 0.0037(6)
C2 0.0417(7) 0.0478(8) 0.0512(8) -0.0051(6) 0.0042(6) -0.0003(6)
C3 0.0378(6) 0.0398(7) 0.0357(7) -0.0052(5) 0.0017(5) -0.0041(5)
C4 0.0341(6) 0.0439(8) 0.0383(7) -0.0060(5) 0.0105(5) -0.0027(5)
C5 0.0338(6) 0.0399(7) 0.0314(7) -0.0044(5) 0.0088(5) -0.0049(5)
C6 0.0320(6) 0.0413(7) 0.0312(7) -0.0063(5) 0.0074(5) -0.0041(5)
C7 0.0357(6) 0.0442(8) 0.0350(7) -0.0029(5) 0.0101(5) -0.0066(5)
C8 0.0380(6) 0.0412(7) 0.0346(7) -0.0037(5) 0.0030(5) -0.0082(5)
C9 0.0521(8) 0.0487(8) 0.0416(8) 0.0013(6) 0.0070(6) -0.0103(6)
C10 0.0612(9) 0.0483(9) 0.0475(8) 0.0069(6) 0.0009(7) -0.0073(7)
O1S 0.0593(7) 0.0945(10) 0.0585(7) -0.0100(6) 0.0293(6) 0.0053(6)
N1S 0.0351(6) 0.0519(7) 0.0383(6) -0.0011(5) 0.0107(5) -0.0027(4)
C1S 0.0496(8) 0.0609(9) 0.0443(8) -0.0077(6) 0.0091(6) -0.0027(6)
C2S 0.0432(8) 0.0911(13) 0.0644(11) 0.0101(8) 0.0220(7) -0.0054(7)
C3S 0.0616(9) 0.0565(10) 0.0574(10) -0.0121(7) 0.0075(7) -0.0073(7)

loop_
_atom_type_symbol
_atom_type_description
_atom_type_scat_dispersion_real
_atom_type_scat_dispersion_imag
_atom_type_scat_source
C C 0.0033 0.0016 'International Tables Vol C Tables 4.2.6.8 and 6.1.1.4'
H H 0.0000 0.0000 'International Tables Vol C Tables 4.2.6.8 and 6.1.1.4'
N N 0.0061 0.0033 'International Tables Vol C Tables 4.2.6.8 and 6.1.1.4'
O O 0.0106 0.0060 'International Tables Vol C Tables 4.2.6.8 and 6.1.1.4'

loop_
_geom_angle_atom_site_label_1
_geom_angle_atom_site_label_2
_geom_angle_atom_site_label_3
_geom_angle
_geom_angle_site_symmetry_3
C6 N C5 123.46(11) .
C2 C1 C10 119.76(13) 3_567
C1 C2 C3 121.30(13) .
C2 C3 C4 122.61(12) .
C2 C3 C8 118.88(12) 3_567
C4 C3 C8 118.50(12) 3_567
C5 C4 C3 121.58(12) .
C4 C5 N 121.91(11) .
C4 C5 C6 120.00(12) 3_567
N C5 C6 118.08(11) 3_567
C7 C6 N 122.09(11) .
C7 C6 C5 119.44(12) 3_567
N C6 C5 118.46(11) 3_567
C6 C7 C8 121.72(11) .
C7 C8 C9 122.88(12) .
C7 C8 C3 118.73(12) 3_567
C9 C8 C3 118.38(12) 3_567
C10 C9 C8 121.14(13) .
C9 C10 C1 120.51(13) 3_567
C1S N1S C3S 121.25(12) .
C1S N1S C2S 120.90(13) .
C3S N1S C2S 117.84(13) .
O1S C1S N1S 124.31(14) .

loop_
_geom_bond_atom_site_label_1
_geom_bond_atom_site_label_2
_geom_bond_distance
_geom_bond_site_symmetry_2
N C6 1.3854(17) .
N C5 1.3901(17) .
C1 C2 1.374(2) .
C1 C10 1.410(2) 3_567
C2 C3 1.4107(19) .
C3 C4 1.4227(19) .
C3 C8 1.4299(18) 3_567
C4 C5 1.3651(18) .
C5 C6 1.4338(17) 3_567
C6 C7 1.3707(18) .
C6 C5 1.4338(17) 3_567
C7 C8 1.4178(18) .
C8 C9 1.4184(19) .
C8 C3 1.4299(18) 3_567
C9 C10 1.367(2) .
C10 C1 1.410(2) 3_567
O1S C1S 1.2320(18) .
N1S C1S 1.3206(19) .
N1S C3S 1.4404(19) .
N1S C2S 1.4553(17) .
